data_1506003
loop_
_publ_author_name
'Iglesias-S\'anchez, Jos\'e Carlos'
'Fragoso, Alex'
'de Mendoza, Javier'
'Prados, Pilar'

_publ_section_title
;
 Aryl-aryl linked bi-5,5'-p-tert-butylcalix[4]arene tweezer for fullerene
 complexation.
;
_journal_issue 12
_journal_name_full 'Organic letters'
_journal_page_first 2571
_journal_page_last 2574
_journal_paper_doi 10.1021/ol0607591
_journal_volume 8
_journal_year 2006
_chemical_formula_sum 'C82 H98 Cl4 O8'
_chemical_formula_weight 1353.40
_chemical_melting_point 300
_chemical_name_common hexa-p-tertbutyl-5,5'-bi-calix[4]arene
_chemical_name_systematic
; 
 ? 
;
_space_group_IT_number 15
_symmetry_cell_setting monoclinic
_symmetry_space_group_name_Hall '-C 2yc'
_symmetry_space_group_name_H-M 'C 1 2/c 1'
_atom_sites_solution_hydrogens geom
_atom_sites_solution_primary direct
_atom_sites_solution_secondary difmap
_audit_creation_method SHELXL-97
_cell_angle_alpha 90.00
_cell_angle_beta 97.422(3)
_cell_angle_gamma 90.00
_cell_formula_units_Z 4
_cell_length_a 31.350(2)
_cell_length_b 19.1542(15)
_cell_length_c 11.9956(9)
_cell_measurement_temperature 298(2)
_cell_volume 7142.8(9)
_computing_cell_refinement 'Bruker SMART'
_computing_data_collection 'Bruker SMART'
_computing_data_reduction 'Bruker SAINT'
_computing_molecular_graphics 'Bruker SHELXTL'
_computing_publication_material 'Bruker SHELXTL'
_computing_structure_refinement 'SHELXL-97 (Sheldrick, 1997)'
_computing_structure_solution 'SHELXS-97 (Sheldrick, 1990)'
_diffrn_ambient_temperature 298(2)
_diffrn_measured_fraction_theta_full 0.976
_diffrn_measured_fraction_theta_max 0.976
_diffrn_measurement_device_type 'CCD area detector'
_diffrn_measurement_method 'phi and omega scans'
_diffrn_radiation_monochromator graphite
_diffrn_radiation_source 'rotating anode'
_diffrn_radiation_type CuK\a
_diffrn_radiation_wavelength 1.54178
_diffrn_reflns_av_R_equivalents 0.1752
_diffrn_reflns_av_sigmaI/netI 0.1351
_diffrn_reflns_limit_h_max 32
_diffrn_reflns_limit_h_min -37
_diffrn_reflns_limit_k_max 21
_diffrn_reflns_limit_k_min -22
_diffrn_reflns_limit_l_max 14
_diffrn_reflns_limit_l_min -12
_diffrn_reflns_number 23253
_diffrn_reflns_theta_full 67.52
_diffrn_reflns_theta_max 67.52
_diffrn_reflns_theta_min 2.71
_exptl_absorpt_coefficient_mu 1.950
_exptl_absorpt_correction_T_max 0.962
_exptl_absorpt_correction_T_min 0.932
_exptl_absorpt_correction_type multi-scan
_exptl_absorpt_process_details 'SADABS (Sheldrick, 2001)'
_exptl_crystal_colour colorless
_exptl_crystal_density_diffrn 1.259
_exptl_crystal_density_meas 0
_exptl_crystal_density_method 'not measured'
_exptl_crystal_description prism
_exptl_crystal_F_000 2888
_exptl_crystal_size_max 0.12
_exptl_crystal_size_mid 0.03
_exptl_crystal_size_min 0.02
_refine_diff_density_max 0.612
_refine_diff_density_min -0.811
_refine_diff_density_rms 0.077
_refine_ls_extinction_method none
_refine_ls_goodness_of_fit_ref 0.949
_refine_ls_hydrogen_treatment noref
_refine_ls_matrix_type full
_refine_ls_number_parameters 437
_refine_ls_number_reflns 6285
_refine_ls_number_restraints 0
_refine_ls_restrained_S_all 0.949
_refine_ls_R_factor_all 0.1685
_refine_ls_R_factor_gt 0.0795
_refine_ls_shift/su_max 0.000
_refine_ls_shift/su_mean 0.000
_refine_ls_structure_factor_coef Fsqd
_refine_ls_weighting_details 'calc w=1/[\s^2^(Fo^2^)+(0.1293P)^2^+0.0000P] where P=(Fo^2^+2Fc^2^)/3'
_refine_ls_weighting_scheme calc
_refine_ls_wR_factor_gt 0.2016
_refine_ls_wR_factor_ref 0.2518
_reflns_number_gt 2966
_reflns_number_total 6285
_reflns_threshold_expression >2sigma(I)
_cod_data_source_file ol0607591si20060329_111652.cif
_cod_data_source_block publication_text
_cod_depositor_comments
;
The following automatic conversions were performed:

'_symmetry_cell_setting' value 'Monoclinic' changed to 'monoclinic'
according to /home/saulius/struct/CIF-dictionaries/cif_core.dic
dictionary named 'cif_core.dic' version 2.4.1 from 2010-06-29.

Automatic conversion script
Id: cif_fix_values 1715 2011-07-08 13:25:40Z adriana 
;
_cod_original_cell_volume 7142.7(9)
_cod_original_sg_symbol_H-M C2/c
_cod_database_code 1506003

loop_
_symmetry_equiv_pos_as_xyz
'x, y, z'
'-x, y, -z+1/2'
'x+1/2, y+1/2, z'
'-x+1/2, y+1/2, -z+1/2'
'-x, -y, -z'
'x, -y, z-1/2'
'-x+1/2, -y+1/2, -z'
'x+1/2, -y+1/2, z-1/2'

loop_
_atom_site_label
_atom_site_type_symbol
_atom_site_fract_x
_atom_site_fract_y
_atom_site_fract_z
_atom_site_U_iso_or_equiv
_atom_site_adp_type
_atom_site_occupancy
_atom_site_symmetry_multiplicity
_atom_site_calc_flag
_atom_site_refinement_flags
C1 C 0.42557(17) 0.4418(3) 0.4469(5) 0.0314(12) Uani 1 1 d .
C2 C 0.46740(17) 0.4186(3) 0.4800(4) 0.0299(12) Uani 1 1 d .
C3 C 0.48070(18) 0.3866(3) 0.5960(4) 0.0322(13) Uani 1 1 d .
H3A H 0.5114 0.3931 0.6164 0.039 Uiso 1 1 calc R
H3B H 0.4662 0.4113 0.6508 0.039 Uiso 1 1 calc R
C4 C 0.47031(17) 0.3092(3) 0.6013(4) 0.0311(12) Uani 1 1 d .
C5 C 0.43142(16) 0.2855(3) 0.6342(4) 0.0307(13) Uani 1 1 d .
C6 C 0.42151(17) 0.2149(3) 0.6343(5) 0.0351(13) Uani 1 1 d .
C7 C 0.37872(17) 0.1872(3) 0.6661(5) 0.0367(14) Uani 1 1 d .
H7A H 0.3839 0.1432 0.7057 0.044 Uiso 1 1 calc R
H7B H 0.3676 0.2200 0.7168 0.044 Uiso 1 1 calc R
C8 C 0.34521(16) 0.1761(3) 0.5651(4) 0.0311(13) Uani 1 1 d .
C9 C 0.32123(16) 0.2315(3) 0.5130(4) 0.0288(12) Uani 1 1 d .
C10 C 0.29235(16) 0.2220(3) 0.4161(4) 0.0314(12) Uani 1 1 d .
C11 C 0.26835(16) 0.2831(3) 0.3564(4) 0.0302(12) Uani 1 1 d .
H11A H 0.2586 0.3138 0.4123 0.036 Uiso 1 1 calc R
H11B H 0.2431 0.2655 0.3097 0.036 Uiso 1 1 calc R
C12 C 0.29504(16) 0.3254(3) 0.2832(4) 0.0273(12) Uani 1 1 d .
C13 C 0.31620(16) 0.3862(3) 0.3233(4) 0.0278(12) Uani 1 1 d .
C14 C 0.34033(15) 0.4251(3) 0.2545(4) 0.0281(12) Uani 1 1 d .
C15 C 0.36632(16) 0.4887(3) 0.3004(5) 0.0316(12) Uani 1 1 d .
H15A H 0.3656 0.5241 0.2423 0.038 Uiso 1 1 calc R
H15B H 0.3537 0.5083 0.3631 0.038 Uiso 1 1 calc R
C16 C 0.41238(16) 0.4678(3) 0.3387(5) 0.0298(12) Uani 1 1 d .
C17 C 0.49642(16) 0.4212(3) 0.4022(4) 0.0297(12) Uani 1 1 d .
H17 H 0.5247 0.4071 0.4236 0.036 Uiso 1 1 calc R
C18 C 0.48415(17) 0.4446(3) 0.2915(4) 0.0285(11) Uani 1 1 d .
C19 C 0.44235(16) 0.4666(3) 0.2630(5) 0.0300(12) Uani 1 1 d .
H19 H 0.4338 0.4813 0.1896 0.036 Uiso 1 1 calc R
C20 C 0.49893(17) 0.2600(3) 0.5706(5) 0.0334(13) Uani 1 1 d .
H20 H 0.5249 0.2755 0.5498 0.040 Uiso 1 1 calc R
C21 C 0.49085(17) 0.1888(3) 0.5691(5) 0.0343(13) Uani 1 1 d .
C22 C 0.45121(18) 0.1675(3) 0.6000(5) 0.0376(14) Uani 1 1 d .
H22 H 0.4444 0.1203 0.5977 0.045 Uiso 1 1 calc R
C23 C 0.52172(18) 0.1355(3) 0.5297(5) 0.0385(14) Uani 1 1 d .
C24 C 0.5666(2) 0.1660(4) 0.5265(6) 0.0450(15) Uani 1 1 d .
H24A H 0.5773 0.1843 0.5992 0.068 Uiso 1 1 calc R
H24B H 0.5651 0.2028 0.4718 0.068 Uiso 1 1 calc R
H24C H 0.5855 0.1301 0.5065 0.068 Uiso 1 1 calc R
C25 C 0.5266(2) 0.0734(4) 0.6076(6) 0.0475(16) Uani 1 1 d .
H25A H 0.5477 0.0420 0.5846 0.071 Uiso 1 1 calc R
H25B H 0.4995 0.0496 0.6048 0.071 Uiso 1 1 calc R
H25C H 0.5357 0.0889 0.6830 0.071 Uiso 1 1 calc R
C26 C 0.5041(2) 0.1119(4) 0.4095(6) 0.0499(17) Uani 1 1 d .
H26A H 0.5234 0.0785 0.3835 0.075 Uiso 1 1 calc R
H26B H 0.5016 0.1516 0.3603 0.075 Uiso 1 1 calc R
H26C H 0.4763 0.0909 0.4100 0.075 Uiso 1 1 calc R
C27 C 0.33863(17) 0.1102(3) 0.5172(4) 0.0339(13) Uani 1 1 d .
H27 H 0.3549 0.0731 0.5499 0.041 Uiso 1 1 calc R
C28 C 0.30895(17) 0.0967(3) 0.4230(5) 0.0329(13) Uani 1 1 d .
C29 C 0.28691(16) 0.1546(3) 0.3735(5) 0.0316(12) Uani 1 1 d .
H29 H 0.2676 0.1477 0.3088 0.038 Uiso 1 1 calc R
C30 C 0.30054(18) 0.0228(3) 0.3749(5) 0.0378(14) Uani 1 1 d .
C31 C 0.3333(3) -0.0295(5) 0.4286(9) 0.093(3) Uani 1 1 d .
H31A H 0.3610 -0.0193 0.4063 0.140 Uiso 1 1 calc R
H31B H 0.3247 -0.0758 0.4046 0.140 Uiso 1 1 calc R
H31C H 0.3350 -0.0265 0.5089 0.140 Uiso 1 1 calc R
C32 C 0.2564(3) -0.0006(5) 0.4009(9) 0.093(4) Uani 1 1 d .
H32A H 0.2506 -0.0469 0.3721 0.140 Uiso 1 1 calc R
H32B H 0.2348 0.0309 0.3663 0.140 Uiso 1 1 calc R
H32C H 0.2560 -0.0006 0.4808 0.140 Uiso 1 1 calc R
C33 C 0.3017(4) 0.0219(5) 0.2499(7) 0.096(4) Uani 1 1 d .
H33A H 0.3278 0.0433 0.2332 0.144 Uiso 1 1 calc R
H33B H 0.2775 0.0473 0.2131 0.144 Uiso 1 1 calc R
H33C H 0.3005 -0.0255 0.2236 0.144 Uiso 1 1 calc R
C34 C 0.29969(16) 0.3027(3) 0.1760(4) 0.0294(12) Uani 1 1 d .
H34 H 0.2865 0.2611 0.1506 0.035 Uiso 1 1 calc R
C35 C 0.32351(15) 0.3396(3) 0.1036(4) 0.0261(11) Uani 1 1 d .
C36 C 0.34319(16) 0.4012(3) 0.1469(4) 0.0274(12) Uani 1 1 d .
H36 H 0.3589 0.4273 0.1011 0.033 Uiso 1 1 calc R
C37 C 0.32813(17) 0.3158(3) -0.0161(4) 0.0303(12) Uani 1 1 d .
C38 C 0.32000(19) 0.2375(3) -0.0316(5) 0.0376(14) Uani 1 1 d .
H38A H 0.2903 0.2276 -0.0262 0.056 Uiso 1 1 calc R
H38B H 0.3379 0.2123 0.0259 0.056 Uiso 1 1 calc R
H38C H 0.3267 0.2234 -0.1041 0.056 Uiso 1 1 calc R
C39 C 0.29618(18) 0.3571(3) -0.0976(5) 0.0377(14) Uani 1 1 d .
H39A H 0.2674 0.3437 -0.0880 0.056 Uiso 1 1 calc R
H39B H 0.3012 0.3475 -0.1734 0.056 Uiso 1 1 calc R
H39C H 0.2999 0.4061 -0.0826 0.056 Uiso 1 1 calc R
C40 C 0.37425(18) 0.3316(3) -0.0435(5) 0.0342(13) Uani 1 1 d .
H40A H 0.3779 0.3116 -0.1151 0.051 Uiso 1 1 calc R
H40B H 0.3950 0.3117 0.0137 0.051 Uiso 1 1 calc R
H40C H 0.3784 0.3812 -0.0461 0.051 Uiso 1 1 calc R
O1 O 0.39645(12) 0.4407(2) 0.5252(3) 0.0350(9) Uani 1 1 d .
H1 H 0.3719 0.4368 0.4925 0.053 Uiso 1 1 calc R
O2 O 0.40203(12) 0.3329(2) 0.6683(3) 0.0358(9) Uani 1 1 d .
H2 H 0.4022 0.3687 0.6310 0.054 Uiso 1 1 calc R
O3 O 0.32439(12) 0.2974(2) 0.5608(3) 0.0371(10) Uani 1 1 d .
H3 H 0.3496 0.3057 0.5842 0.056 Uiso 1 1 calc R
O4 O 0.31410(12) 0.4110(2) 0.4311(3) 0.0345(9) Uani 1 1 d .
H4 H 0.3170 0.3784 0.4757 0.052 Uiso 1 1 calc R
Cl1 Cl 0.38945(7) 0.15966(14) 0.2580(2) 0.0864(8) Uani 1 1 d .
Cl2 Cl 0.44458(8) 0.28001(11) 0.25152(17) 0.0720(6) Uani 1 1 d .
C41 C 0.4062(3) 0.2425(5) 0.3159(6) 0.079(3) Uani 1 1 d .
H41A H 0.3815 0.2734 0.3106 0.095 Uiso 1 1 calc R
H41B H 0.4168 0.2367 0.3949 0.095 Uiso 1 1 calc R

loop_
_atom_site_aniso_label
_atom_site_aniso_U_11
_atom_site_aniso_U_22
_atom_site_aniso_U_33
_atom_site_aniso_U_23
_atom_site_aniso_U_13
_atom_site_aniso_U_12
C1 0.032(3) 0.031(3) 0.031(3) -0.008(2) 0.006(2) -0.001(2)
C2 0.036(3) 0.031(3) 0.024(3) -0.004(2) 0.006(2) -0.005(2)
C3 0.032(3) 0.038(4) 0.026(3) -0.007(2) 0.003(2) 0.001(2)
C4 0.033(3) 0.039(3) 0.021(3) -0.005(2) 0.001(2) -0.002(2)
C5 0.026(3) 0.047(4) 0.020(3) -0.001(2) 0.004(2) 0.004(2)
C6 0.029(3) 0.049(4) 0.028(3) 0.005(2) 0.005(2) -0.004(3)
C7 0.032(3) 0.053(4) 0.026(3) 0.001(2) 0.006(2) -0.006(3)
C8 0.023(2) 0.049(4) 0.023(3) 0.005(2) 0.011(2) -0.004(2)
C9 0.026(2) 0.039(3) 0.024(3) -0.001(2) 0.014(2) -0.003(2)
C10 0.025(3) 0.048(4) 0.022(3) 0.004(2) 0.007(2) -0.001(2)
C11 0.026(3) 0.041(3) 0.024(3) 0.001(2) 0.006(2) -0.008(2)
C12 0.024(2) 0.038(3) 0.022(3) -0.002(2) 0.008(2) 0.002(2)
C13 0.029(3) 0.033(3) 0.022(3) -0.003(2) 0.006(2) 0.004(2)
C14 0.023(2) 0.034(3) 0.028(3) -0.005(2) 0.003(2) 0.003(2)
C15 0.030(3) 0.034(3) 0.031(3) -0.005(2) 0.005(2) 0.001(2)
C16 0.028(3) 0.031(3) 0.031(3) -0.006(2) 0.004(2) -0.001(2)
C17 0.025(2) 0.032(3) 0.031(3) -0.001(2) 0.000(2) -0.002(2)
C18 0.032(3) 0.027(3) 0.027(3) 0.001(2) 0.008(2) -0.005(2)
C19 0.026(2) 0.030(3) 0.033(3) 0.001(2) -0.001(2) 0.000(2)
C20 0.027(3) 0.045(4) 0.028(3) 0.003(2) 0.002(2) -0.002(2)
C21 0.031(3) 0.040(4) 0.032(3) 0.001(2) 0.003(2) -0.004(3)
C22 0.037(3) 0.042(4) 0.033(3) -0.002(3) 0.001(2) -0.007(3)
C23 0.037(3) 0.044(4) 0.035(3) -0.002(3) 0.007(3) -0.006(3)
C24 0.043(3) 0.045(4) 0.049(4) 0.002(3) 0.014(3) 0.001(3)
C25 0.043(3) 0.052(4) 0.049(4) 0.003(3) 0.011(3) 0.011(3)
C26 0.051(4) 0.052(5) 0.048(4) -0.007(3) 0.013(3) 0.005(3)
C27 0.032(3) 0.046(4) 0.026(3) 0.007(2) 0.008(2) -0.004(3)
C28 0.031(3) 0.040(4) 0.030(3) 0.003(2) 0.014(2) -0.004(2)
C29 0.026(3) 0.041(4) 0.028(3) 0.002(2) 0.006(2) -0.003(2)
C30 0.035(3) 0.047(4) 0.031(3) 0.006(3) 0.001(2) -0.006(3)
C31 0.079(6) 0.064(6) 0.124(8) -0.011(6) -0.035(6) 0.006(5)
C32 0.093(7) 0.082(7) 0.115(8) -0.045(6) 0.054(6) -0.057(6)
C33 0.187(12) 0.056(6) 0.049(5) -0.001(4) 0.035(6) 0.023(6)
C34 0.025(2) 0.036(3) 0.027(3) -0.004(2) 0.003(2) -0.004(2)
C35 0.023(2) 0.030(3) 0.026(3) -0.005(2) 0.005(2) -0.002(2)
C36 0.024(2) 0.032(3) 0.028(3) -0.001(2) 0.008(2) 0.000(2)
C37 0.033(3) 0.034(3) 0.024(3) -0.003(2) 0.007(2) -0.005(2)
C38 0.040(3) 0.044(4) 0.031(3) -0.009(2) 0.012(3) -0.006(3)
C39 0.034(3) 0.046(4) 0.032(3) 0.003(2) 0.000(2) -0.004(3)
C40 0.036(3) 0.042(4) 0.027(3) -0.003(2) 0.014(2) 0.001(2)
O1 0.0309(19) 0.046(3) 0.029(2) -0.0068(17) 0.0073(16) 0.0006(18)
O2 0.039(2) 0.044(3) 0.026(2) -0.0022(17) 0.0106(17) 0.0009(19)
O3 0.035(2) 0.048(3) 0.030(2) -0.0029(17) 0.0096(17) -0.0036(18)
O4 0.035(2) 0.042(3) 0.028(2) -0.0076(16) 0.0081(17) 0.0043(18)
Cl1 0.0617(12) 0.113(2) 0.0855(16) 0.0361(14) 0.0133(11) -0.0237(12)
Cl2 0.0987(15) 0.0544(12) 0.0587(12) -0.0042(9) -0.0065(10) -0.0083(11)
C41 0.074(5) 0.132(9) 0.029(4) -0.016(4) -0.007(4) 0.045(5)

loop_
_atom_type_symbol
_atom_type_description
_atom_type_scat_dispersion_real
_atom_type_scat_dispersion_imag
_atom_type_scat_source
C C 0.0181 0.0091 'International Tables Vol C Tables 4.2.6.8 and 6.1.1.4'
H H 0.0000 0.0000 'International Tables Vol C Tables 4.2.6.8 and 6.1.1.4'
O O 0.0492 0.0322 'International Tables Vol C Tables 4.2.6.8 and 6.1.1.4'
Cl Cl 0.3639 0.7018 'International Tables Vol C Tables 4.2.6.8 and 6.1.1.4'

loop_
_geom_angle_atom_site_label_1
_geom_angle_atom_site_label_2
_geom_angle_atom_site_label_3
_geom_angle
_geom_angle_site_symmetry_3
O1 C1 C2 118.5(5) .
O1 C1 C16 119.3(5) .
C2 C1 C16 122.1(5) .
C17 C2 C1 118.2(5) .
C17 C2 C3 120.1(5) .
C1 C2 C3 121.6(5) .
C4 C3 C2 113.2(4) .
C4 C3 H3A 108.9 .
C2 C3 H3A 108.9 .
C4 C3 H3B 108.9 .
C2 C3 H3B 108.9 .
H3A C3 H3B 107.7 .
C20 C4 C5 118.1(5) .
C20 C4 C3 120.2(5) .
C5 C4 C3 121.7(5) .
C6 C5 O2 118.5(5) .
C6 C5 C4 121.3(5) .
O2 C5 C4 120.2(5) .
C5 C6 C22 118.3(5) .
C5 C6 C7 122.8(5) .
C22 C6 C7 118.9(6) .
C8 C7 C6 112.9(4) .
C8 C7 H7A 109.0 .
C6 C7 H7A 109.0 .
C8 C7 H7B 109.0 .
C6 C7 H7B 109.0 .
H7A C7 H7B 107.8 .
C27 C8 C9 117.5(5) .
C27 C8 C7 120.5(5) .
C9 C8 C7 121.9(5) .
O3 C9 C10 118.0(5) .
O3 C9 C8 120.0(5) .
C10 C9 C8 121.9(5) .
C29 C10 C9 117.7(5) .
C29 C10 C11 120.8(5) .
C9 C10 C11 121.4(5) .
C10 C11 C12 114.0(4) .
C10 C11 H11A 108.8 .
C12 C11 H11A 108.8 .
C10 C11 H11B 108.8 .
C12 C11 H11B 108.8 .
H11A C11 H11B 107.7 .
C34 C12 C13 118.7(5) .
C34 C12 C11 120.1(5) .
C13 C12 C11 121.2(4) .
O4 C13 C12 121.9(4) .
O4 C13 C14 117.5(5) .
C12 C13 C14 120.6(5) .
C36 C14 C13 118.6(5) .
C36 C14 C15 120.3(5) .
C13 C14 C15 120.9(5) .
C16 C15 C14 110.0(4) .
C16 C15 H15A 109.7 .
C14 C15 H15A 109.7 .
C16 C15 H15B 109.7 .
C14 C15 H15B 109.7 .
H15A C15 H15B 108.2 .
C19 C16 C1 117.1(5) .
C19 C16 C15 120.4(5) .
C1 C16 C15 122.1(5) .
C2 C17 C18 121.6(5) .
C2 C17 H17 119.2 .
C18 C17 H17 119.2 .
C19 C18 C17 117.9(5) .
C19 C18 C18 121.8(6) 2_655
C17 C18 C18 120.3(6) 2_655
C18 C19 C16 123.0(5) .
C18 C19 H19 118.5 .
C16 C19 H19 118.5 .
C4 C20 C21 123.3(5) .
C4 C20 H20 118.3 .
C21 C20 H20 118.3 .
C20 C21 C22 116.6(5) .
C20 C21 C23 122.7(5) .
C22 C21 C23 120.6(5) .
C6 C22 C21 122.4(6) .
C6 C22 H22 118.8 .
C21 C22 H22 118.8 .
C25 C23 C21 110.7(5) .
C25 C23 C24 107.3(5) .
C21 C23 C24 112.1(5) .
C25 C23 C26 110.0(5) .
C21 C23 C26 108.7(5) .
C24 C23 C26 108.0(5) .
C23 C24 H24A 109.5 .
C23 C24 H24B 109.5 .
H24A C24 H24B 109.5 .
C23 C24 H24C 109.5 .
H24A C24 H24C 109.5 .
H24B C24 H24C 109.5 .
C23 C25 H25A 109.5 .
C23 C25 H25B 109.5 .
H25A C25 H25B 109.5 .
C23 C25 H25C 109.5 .
H25A C25 H25C 109.5 .
H25B C25 H25C 109.5 .
C23 C26 H26A 109.5 .
C23 C26 H26B 109.5 .
H26A C26 H26B 109.5 .
C23 C26 H26C 109.5 .
H26A C26 H26C 109.5 .
H26B C26 H26C 109.5 .
C28 C27 C8 123.4(5) .
C28 C27 H27 118.3 .
C8 C27 H27 118.3 .
C27 C28 C29 116.1(5) .
C27 C28 C30 122.6(5) .
C29 C28 C30 121.3(5) .
C10 C29 C28 123.4(5) .
C10 C29 H29 118.3 .
C28 C29 H29 118.3 .
C33 C30 C31 108.3(7) .
C33 C30 C32 109.9(7) .
C31 C30 C32 107.5(7) .
C33 C30 C28 111.1(6) .
C31 C30 C28 112.0(6) .
C32 C30 C28 108.0(5) .
C30 C31 H31A 109.5 .
C30 C31 H31B 109.5 .
H31A C31 H31B 109.5 .
C30 C31 H31C 109.5 .
H31A C31 H31C 109.5 .
H31B C31 H31C 109.5 .
C30 C32 H32A 109.5 .
C30 C32 H32B 109.5 .
H32A C32 H32B 109.5 .
C30 C32 H32C 109.5 .
H32A C32 H32C 109.5 .
H32B C32 H32C 109.5 .
C30 C33 H33A 109.5 .
C30 C33 H33B 109.5 .
H33A C33 H33B 109.5 .
C30 C33 H33C 109.5 .
H33A C33 H33C 109.5 .
H33B C33 H33C 109.5 .
C12 C34 C35 123.0(5) .
C12 C34 H34 118.5 .
C35 C34 H34 118.5 .
C36 C35 C34 116.0(5) .
C36 C35 C37 120.6(4) .
C34 C35 C37 123.4(5) .
C14 C36 C35 123.1(5) .
C14 C36 H36 118.4 .
C35 C36 H36 118.4 .
C39 C37 C38 110.2(5) .
C39 C37 C35 108.2(4) .
C38 C37 C35 111.8(4) .
C39 C37 C40 108.4(4) .
C38 C37 C40 108.1(4) .
C35 C37 C40 110.1(4) .
C37 C38 H38A 109.5 .
C37 C38 H38B 109.5 .
H38A C38 H38B 109.5 .
C37 C38 H38C 109.5 .
H38A C38 H38C 109.5 .
H38B C38 H38C 109.5 .
C37 C39 H39A 109.5 .
C37 C39 H39B 109.5 .
H39A C39 H39B 109.5 .
C37 C39 H39C 109.5 .
H39A C39 H39C 109.5 .
H39B C39 H39C 109.5 .
C37 C40 H40A 109.5 .
C37 C40 H40B 109.5 .
H40A C40 H40B 109.5 .
C37 C40 H40C 109.5 .
H40A C40 H40C 109.5 .
H40B C40 H40C 109.5 .
C1 O1 H1 109.5 .
C5 O2 H2 109.5 .
C9 O3 H3 109.5 .
C13 O4 H4 109.5 .
Cl2 C41 Cl1 113.3(4) .
Cl2 C41 H41A 108.9 .
Cl1 C41 H41A 108.9 .
Cl2 C41 H41B 108.9 .
Cl1 C41 H41B 108.9 .
H41A C41 H41B 107.7 .

loop_
_geom_bond_atom_site_label_1
_geom_bond_atom_site_label_2
_geom_bond_distance
_geom_bond_site_symmetry_2
C1 O1 1.392(6) .
C1 C2 1.393(8) .
C1 C16 1.401(8) .
C2 C17 1.386(7) .
C2 C3 1.528(8) .
C3 C4 1.522(8) .
C3 H3A 0.9700 .
C3 H3B 0.9700 .
C4 C20 1.383(8) .
C4 C5 1.404(7) .
C5 C6 1.386(8) .
C5 O2 1.393(7) .
C6 C22 1.400(9) .
C6 C7 1.536(7) .
C7 C8 1.512(8) .
C7 H7A 0.9700 .
C7 H7B 0.9700 .
C8 C27 1.392(8) .
C8 C9 1.400(8) .
C9 O3 1.384(7) .
C9 C10 1.390(8) .
C10 C29 1.389(8) .
C10 C11 1.521(8) .
C11 C12 1.522(7) .
C11 H11A 0.9700 .
C11 H11B 0.9700 .
C12 C34 1.383(7) .
C12 C13 1.395(8) .
C13 O4 1.387(6) .
C13 C14 1.403(7) .
C14 C36 1.383(7) .
C14 C15 1.528(8) .
C15 C16 1.512(7) .
C15 H15A 0.9700 .
C15 H15B 0.9700 .
C16 C19 1.389(7) .
C17 C18 1.407(8) .
C17 H17 0.9300 .
C18 C19 1.377(8) .
C18 C18 1.495(10) 2_655
C19 H19 0.9300 .
C20 C21 1.388(8) .
C20 H20 0.9300 .
C21 C22 1.402(8) .
C21 C23 1.523(8) .
C22 H22 0.9300 .
C23 C25 1.510(9) .
C23 C24 1.528(8) .
C23 C26 1.543(9) .
C24 H24A 0.9600 .
C24 H24B 0.9600 .
C24 H24C 0.9600 .
C25 H25A 0.9600 .
C25 H25B 0.9600 .
C25 H25C 0.9600 .
C26 H26A 0.9600 .
C26 H26B 0.9600 .
C26 H26C 0.9600 .
C27 C28 1.391(8) .
C27 H27 0.9300 .
C28 C29 1.398(8) .
C28 C30 1.539(9) .
C29 H29 0.9300 .
C30 C33 1.504(10) .
C30 C31 1.518(11) .
C30 C32 1.525(9) .
C31 H31A 0.9600 .
C31 H31B 0.9600 .
C31 H31C 0.9600 .
C32 H32A 0.9600 .
C32 H32B 0.9600 .
C32 H32C 0.9600 .
C33 H33A 0.9600 .
C33 H33B 0.9600 .
C33 H33C 0.9600 .
C34 C35 1.407(7) .
C34 H34 0.9300 .
C35 C36 1.399(8) .
C35 C37 1.531(7) .
C36 H36 0.9300 .
C37 C39 1.527(8) .
C37 C38 1.529(8) .
C37 C40 1.554(7) .
C38 H38A 0.9600 .
C38 H38B 0.9600 .
C38 H38C 0.9600 .
C39 H39A 0.9600 .
C39 H39B 0.9600 .
C39 H39C 0.9600 .
C40 H40A 0.9600 .
C40 H40B 0.9600 .
C40 H40C 0.9600 .
O1 H1 0.8200 .
O2 H2 0.8200 .
O3 H3 0.8200 .
O4 H4 0.8200 .
Cl1 C41 1.784(10) .
Cl2 C41 1.673(10) .
C41 H41A 0.9700 .
C41 H41B 0.9700 .

loop_
_geom_hbond_atom_site_label_D
_geom_hbond_atom_site_label_H
_geom_hbond_atom_site_label_A
_geom_hbond_distance_DH
_geom_hbond_distance_HA
_geom_hbond_distance_DA
_geom_hbond_angle_DHA
O4 H4 O3 0.82 1.86 2.670(6) 172.6
O3 H3 O2 0.82 1.89 2.691(6) 166.3
O2 H2 O1 0.82 1.87 2.676(6) 169.2
O1 H1 O4 0.82 1.93 2.741(5) 169.0

loop_
_geom_torsion_atom_site_label_1
_geom_torsion_atom_site_label_2
_geom_torsion_atom_site_label_3
_geom_torsion_atom_site_label_4
_geom_torsion
_geom_torsion_site_symmetry_1
_geom_torsion_site_symmetry_4
O1 C1 C2 C17 -178.8(5) . .
C16 C1 C2 C17 -0.5(8) . .
O1 C1 C2 C3 5.3(8) . .
C16 C1 C2 C3 -176.5(5) . .
C17 C2 C3 C4 -92.0(6) . .
C1 C2 C3 C4 83.9(6) . .
C2 C3 C4 C20 85.8(6) . .
C2 C3 C4 C5 -92.4(6) . .
C20 C4 C5 C6 -0.9(8) . .
C3 C4 C5 C6 177.3(5) . .
C20 C4 C5 O2 178.5(5) . .
C3 C4 C5 O2 -3.2(8) . .
O2 C5 C6 C22 -179.9(5) . .
C4 C5 C6 C22 -0.5(8) . .
O2 C5 C6 C7 2.5(8) . .
C4 C5 C6 C7 -178.0(5) . .
C5 C6 C7 C8 94.3(7) . .
C22 C6 C7 C8 -83.3(7) . .
C6 C7 C8 C27 97.4(6) . .
C6 C7 C8 C9 -79.5(6) . .
C27 C8 C9 O3 175.9(4) . .
C7 C8 C9 O3 -7.1(7) . .
C27 C8 C9 C10 -1.0(7) . .
C7 C8 C9 C10 176.0(4) . .
O3 C9 C10 C29 -175.1(4) . .
C8 C9 C10 C29 1.9(7) . .
O3 C9 C10 C11 6.6(7) . .
C8 C9 C10 C11 -176.5(4) . .
C29 C10 C11 C12 -99.1(6) . .
C9 C10 C11 C12 79.2(6) . .
C10 C11 C12 C34 81.8(6) . .
C10 C11 C12 C13 -96.4(6) . .
C34 C12 C13 O4 -178.0(5) . .
C11 C12 C13 O4 0.1(8) . .
C34 C12 C13 C14 2.5(8) . .
C11 C12 C13 C14 -179.3(5) . .
O4 C13 C14 C36 179.5(5) . .
C12 C13 C14 C36 -1.0(8) . .
O4 C13 C14 C15 5.1(7) . .
C12 C13 C14 C15 -175.4(5) . .
C36 C14 C15 C16 -79.3(6) . .
C13 C14 C15 C16 95.0(6) . .
O1 C1 C16 C19 -178.8(5) . .
C2 C1 C16 C19 3.0(8) . .
O1 C1 C16 C15 -5.7(8) . .
C2 C1 C16 C15 176.1(5) . .
C14 C15 C16 C19 86.6(6) . .
C14 C15 C16 C1 -86.3(6) . .
C1 C2 C17 C18 -1.7(8) . .
C3 C2 C17 C18 174.3(5) . .
C2 C17 C18 C19 1.4(8) . .
C2 C17 C18 C18 -178.0(4) . 2_655
C17 C18 C19 C16 1.2(8) . .
C18 C18 C19 C16 -179.3(4) 2_655 .
C1 C16 C19 C18 -3.3(8) . .
C15 C16 C19 C18 -176.6(5) . .
C5 C4 C20 C21 0.9(8) . .
C3 C4 C20 C21 -177.4(5) . .
C4 C20 C21 C22 0.5(8) . .
C4 C20 C21 C23 176.9(5) . .
C5 C6 C22 C21 2.0(9) . .
C7 C6 C22 C21 179.6(5) . .
C20 C21 C22 C6 -2.0(9) . .
C23 C21 C22 C6 -178.5(5) . .
C20 C21 C23 C25 136.7(6) . .
C22 C21 C23 C25 -47.0(8) . .
C20 C21 C23 C24 17.0(8) . .
C22 C21 C23 C24 -166.7(5) . .
C20 C21 C23 C26 -102.3(6) . .
C22 C21 C23 C26 74.0(7) . .
C9 C8 C27 C28 -1.7(7) . .
C7 C8 C27 C28 -178.7(4) . .
C8 C27 C28 C29 3.3(7) . .
C8 C27 C28 C30 -176.9(5) . .
C9 C10 C29 C28 -0.1(7) . .
C11 C10 C29 C28 178.2(4) . .
C27 C28 C29 C10 -2.3(7) . .
C30 C28 C29 C10 177.8(5) . .
C27 C28 C30 C33 -131.2(7) . .
C29 C28 C30 C33 48.6(8) . .
C27 C28 C30 C31 -10.0(8) . .
C29 C28 C30 C31 169.9(6) . .
C27 C28 C30 C32 108.2(7) . .
C29 C28 C30 C32 -72.0(7) . .
C13 C12 C34 C35 -2.5(8) . .
C11 C12 C34 C35 179.3(5) . .
C12 C34 C35 C36 0.9(8) . .
C12 C34 C35 C37 -178.7(5) . .
C13 C14 C36 C35 -0.7(8) . .
C15 C14 C36 C35 173.8(5) . .
C34 C35 C36 C14 0.7(8) . .
C37 C35 C36 C14 -179.6(5) . .
C36 C35 C37 C39 -80.4(6) . .
C34 C35 C37 C39 99.3(6) . .
C36 C35 C37 C38 158.1(5) . .
C34 C35 C37 C38 -22.3(7) . .
C36 C35 C37 C40 37.9(7) . .
C34 C35 C37 C40 -142.5(5) . .
